data_7712111
loop_
_publ_author_name
'Wang, Xuejiao'
'Feng, Xiaowen'
'Molokeev, Maxim S.'
'Zheng, Huiling'
'Wang, Qiushi'
'Xu, Chunyan'
'Li, Ji-Guang'

_publ_section_title
;
 Modulation of Bi<sup>3+</sup> luminescence from broadband green to
 broadband deep red in Lu<sub>2</sub>WO<sub>6</sub> by Gd<sup>3+</sup>
 doping and its applications in high color rendering index white LED and
 near-infrared LED.
;
_journal_issue 9
_journal_name_full 'Dalton transactions (Cambridge, England : 2003)'
_journal_page_first 2619
_journal_page_last 2630
_journal_paper_doi 10.1039/d2dt03751c
_journal_volume 52
_journal_year 2023
_chemical_formula_moiety
;
Lu2 O6 W
;
_chemical_formula_sum 'Lu2 O6 W'
_chemical_formula_weight 629.78
_chemical_name_mineral
;
;
_space_group_IT_number 13
_space_group_name_Hall '-P 2yc'
_space_group_name_H-M_alt 'P 1 2/c 1'
_symmetry_cell_setting monoclinic
_symmetry_space_group_name_Hall '-P 2yc'
_symmetry_space_group_name_H-M 'P 1 2/c 1'
_audit_update_record
;
2022-10-17 deposited with the CCDC.	2023-01-13 downloaded from the CCDC.
;
_cell_angle_alpha 90
_cell_angle_beta 104.6413(7)
_cell_angle_gamma 90
_cell_formula_units_Z 4
_cell_length_a 7.52262(10)
_cell_length_b 5.26905(8)
_cell_length_c 11.22463(16)
_cell_measurement_reflns_used 104
_cell_measurement_temperature 300
_cell_measurement_theta_max 45
_cell_measurement_theta_min 2.5
_cell_volume 430.464(11)
_diffrn_ambient_temperature 300
_diffrn_measurement_device_type
;
D8 ADVANCE Bruker
;
_diffrn_radiation_monochromator none
_diffrn_radiation_probe x-ray
_diffrn_radiation_type
;
 Cu K\a~1~~2~
;
_exptl_absorpt_coefficient_mu 132.995
_exptl_crystal_density_diffrn 9.7175(2)
_pd_char_colour
;
colourless
;
_pd_meas_2theta_range_inc 0.02
_pd_meas_2theta_range_max 90
_pd_meas_2theta_range_min 5
_pd_meas_scan_method step
_pd_proc_ls_pref_orient_corr
;
Anisotropic model of PO. Spherical harmonics 2 ordrer.
 Jarvinen (1993). Application of symmetrized harmonics expansion to correction
of the preferred orientation effect. - J. Appl. Cryst. 26 p525-531.
;
_pd_proc_ls_profile_function PearsonVII
_pd_proc_ls_prof_R_factor 4.04
_pd_proc_ls_prof_wR_expected 1.38
_pd_proc_ls_prof_wR_factor 5.61
_pd_proc_number_of_points 4250
_pd_spec_mount_mode reflection
_refine_ls_goodness_of_fit_all 4.05
_refine_ls_R_I_factor 1.1
_refine_ls_shift/su_max 0.01000
_cod_data_source_file d2dt03751c2.cif
_cod_data_source_block a
_cod_depositor_comments 'Adding full bibliography for 7712111--7712117.cif.'
_cod_original_cell_volume 430.463(11)
_cod_original_sg_symbol_Hall
;
-P 2yc
;
_cod_original_sg_symbol_H-M P12/c1
_cod_original_formula_sum
;
Lu2 O6 W
;
_cod_database_code 7712111

loop_
_symmetry_equiv_pos_as_xyz
'x, y, z '
'-x, y, -z+1/2 '
'x, -y, z+1/2 '
'-x, -y, -z '

loop_
_atom_site_label
_atom_site_type_symbol
_atom_site_fract_x
_atom_site_fract_y
_atom_site_fract_z
_atom_site_occupancy
_atom_site_B_iso_or_equiv
Lu1 Lu 0 0.7372(5) 0.25 1 0.63(14)
Lu2 Lu 0.5 0.6840(5) 0.25 1 0.55(14)
Lu3 Lu 0.2016(2) 0.1874(4) 0.07864(15) 1 0.58(14)
W1 W 0.2802(2) 0.2549(4) 0.38720(14) 1 0.80(14)
O1 O 0.356(3) 0.135(4) 0.5525(19) 1 1.1(2)
O2 O 0.507(3) 0.374(3) 0.3862(17) 1 1.1(2)
O3 O 0.151(3) 0.525(4) 0.442(2) 1 1.1(2)
O4 O 0.276(3) -0.014(3) 0.2665(18) 1 1.1(2)
O5 O 0.070(3) 0.034(4) 0.3981(17) 1 1.1(2)
O6 O 0.197(3) 0.467(3) 0.2220(18) 1 1.1(2)

loop_
_diffrn_radiation_wavelength
_diffrn_radiation_wavelength_wt
1.5406 1.0000
1.5443 0.5000

loop_
_geom_angle_atom_site_label_1
_geom_angle_atom_site_label_2
_geom_angle_atom_site_label_3
_geom_angle
_geom_angle_site_symmetry_1
_geom_angle_site_symmetry_3
O1 W1 O1 64.66(53) . 4_656
O1 W1 O2 94.01(40) . .
O1 W1 O2 58.42(63) . 4_666
O1 W1 O3 89.13(44) . .
O1 W1 O4 112.51(56) . .
O1 W1 O5 78.07(43) . .
O2 Lu2 O1 148.2(14) . 3_564
O2 Lu2 O1 74.41(41) . 4_666
O2 Lu2 O2 85.74(32) . 2_655
O2 Lu2 O4 109.51(41) . 1_565
O2 Lu2 O4 130.90(72) . 2_665
O2 Lu2 O6 67.25(44) . .
O2 Lu2 O6 73.47(38) . 2_655
O2 W1 O1 94.01(40) . .
O2 W1 O1 59.59(56) . 4_656
O2 W1 O2 61.68(53) . 4_666
O2 W1 O3 107.39(46) . .
O2 W1 O4 95.54(38) . .
O2 W1 O6 83.27(38) . .
O3 Lu1 O3 125.42(75) . 2_555
O3 Lu1 O4 88.95(31) . 1_565
O3 Lu1 O4 120.95(59) . 2_565
O3 Lu1 O5 72.26(45) . 1_565
O3 Lu1 O6 68.82(47) . .
O3 Lu1 O6 75.50(40) . 2_555
O3 W1 O1 89.13(44) . .
O3 W1 O1 147.9(14) . 4_656
O3 W1 O2 107.39(46) . .
O3 W1 O2 59.70(60) . 4_666
O3 W1 O4 147.4(14) . .
O3 W1 O5 86.51(40) . .
O3 W1 O6 80.04(43) . .
O4 Lu3 O1 75.06(42) . 3_554
O4 Lu3 O2 92.21(31) . 2_655
O4 Lu3 O3 109.44(41) . 2_555
O4 Lu3 O5 75.40(39) . 2_555
O4 Lu3 O5 121.17(61) . 3_554
O4 Lu3 O6 71.44(43) . .
O4 W1 O1 112.51(56) . .
O4 W1 O1 64.21(50) . 4_656
O4 W1 O2 95.54(38) . .
O4 W1 O2 152.5(15) . 4_666
O4 W1 O3 147.4(14) . .
O4 W1 O5 75.23(44) . .
O4 W1 O6 80.00(39) . .
O5 W1 O1 78.07(43) . .
O5 W1 O1 104.46(38) . 4_656
O5 W1 O2 122.62(61) . 4_666
O5 W1 O3 86.51(40) . .
O5 W1 O4 75.23(44) . .
O5 W1 O6 107.36(45) . .
O6 Lu1 O3 68.82(47) . .
O6 Lu1 O3 75.50(40) . 2_555
O6 Lu1 O4 76.03(36) . 1_565
O6 Lu1 O5 122.12(62) . 1_565
O6 Lu1 O5 113.39(49) . 2_565
O6 Lu1 O6 96.34(33) . 2_555
O6 Lu2 O1 83.19(32) . 3_564
O6 Lu2 O1 118.78(55) . 4_666
O6 Lu2 O2 67.25(44) . .
O6 Lu2 O2 73.47(38) . 2_655
O6 Lu2 O4 70.81(38) . 1_565
O6 Lu2 O6 125.51(60) . 2_655
O6 Lu3 O1 138.7(10) . 3_554
O6 Lu3 O2 77.38(36) . 2_655
O6 Lu3 O3 60.32(54) . 2_555
O6 Lu3 O3 90.99(37) . 3_564
O6 Lu3 O4 71.44(43) . .
O6 Lu3 O5 88.46(34) . 2_555
O6 Lu3 O5 153.3(17) . 3_554
O6 W1 O1 123.05(60) . 4_656
O6 W1 O2 83.27(38) . .
O6 W1 O2 109.98(41) . 4_666
O6 W1 O3 80.04(43) . .
O6 W1 O4 80.00(39) . .
O6 W1 O5 107.36(45) . .

loop_
_geom_bond_atom_site_label_1
_geom_bond_atom_site_label_2
_geom_bond_distance
_geom_bond_site_symmetry_2
Lu1 O3 2.438(21) .
Lu1 O4 2.422(17) 1_565
Lu1 O5 2.245(19) 1_565
Lu1 O6 2.134(16) .
Lu2 O1 2.404(20) 3_564
Lu2 O2 2.228(17) .
Lu2 O4 2.358(16) 1_565
Lu2 O6 2.497(17) .
Lu3 O1 2.119(19) 3_554
Lu3 O2 2.343(17) 2_655
Lu3 O3 3.153(18) 2_555
Lu3 O3 2.120(21) 3_564
Lu3 O4 2.299(18) .
Lu3 O5 2.272(18) 2_555
Lu3 O5 2.330(19) 3_554
Lu3 O6 2.188(17) .
W1 O1 1.905(20) .
W1 O1 3.351(18) 4_656
W1 O2 1.820(17) .
W1 O2 3.285(17) 4_666
W1 O3 1.910(19) .
W1 O4 1.955(17) .
W1 O5 1.991(19) .
W1 O6 2.119(18) .
